data_8105688
loop_
_publ_author_name
'Wang, Jie'
'Luo, Li-Sha'
'Deng, Yu-Cong'
'Li, Zhong-Chao'
'Peng, Da-Yong'

_publ_section_title
;
 Crystal structure of
 6-methyl-3-(pyrrolidine-1-carbonyl)-2H-chromen-2-one, C15H15N1O3
;
_journal_issue 3
_journal_name_full 'Zeitschrift f\"ur Kristallographie - New Crystal Structures'
_journal_page_first 331
_journal_page_last 333
_journal_paper_doi 10.1515/ncrs-2022-0011
_journal_volume 237
_journal_year 2022
_chemical_formula_moiety 'C15 H15 N O3'
_chemical_formula_sum 'C15 H15 N O3'
_chemical_formula_weight 257.28
_space_group_crystal_system triclinic
_space_group_IT_number 2
_space_group_name_Hall '-P 1'
_space_group_name_H-M_alt 'P -1'
_atom_sites_solution_hydrogens geom
_cell_angle_alpha 85.810(2)
_cell_angle_beta 79.896(2)
_cell_angle_gamma 87.055(2)
_cell_formula_units_Z 2
_cell_length_a 7.1053(11)
_cell_length_b 8.3014(12)
_cell_length_c 11.0297(16)
_cell_measurement_reflns_used 3070
_cell_measurement_temperature 296(2)
_cell_measurement_theta_max 27.55
_cell_measurement_theta_min 2.46
_cell_volume 638.28(16)
_computing_cell_refinement 'APEX2, SAINT and SADABS [1]'
_computing_data_collection 'APEX2, SAINT and SADABS [1]'
_computing_data_reduction 'APEX2, SAINT and SADABS [1]'
_computing_molecular_graphics 'Diamond 4.0 [4]'
_computing_publication_material 'SHELXL-2014/7 (Sheldrick, 2014) [2,3]'
_computing_structure_refinement 'SHELXL-2014/7 (Sheldrick, 2014) [2,3]'
_computing_structure_solution 'SHELXL-2014/7 (Sheldrick, 2014) [2,3]'
_diffrn_ambient_temperature 296(2)
_diffrn_measured_fraction_theta_full 0.993
_diffrn_measured_fraction_theta_max 0.992
_diffrn_measurement_device_type 'Bruker APEX-II CCD'
_diffrn_measurement_method '\f and \w scans'
_diffrn_radiation_monochromator graphite
_diffrn_radiation_source 'sealed tube'
_diffrn_radiation_type MoK\a
_diffrn_radiation_wavelength 0.71073
_diffrn_reflns_av_R_equivalents 0.0185
_diffrn_reflns_av_unetI/netI 0.0210
_diffrn_reflns_Laue_measured_fraction_full 0.993
_diffrn_reflns_Laue_measured_fraction_max 0.992
_diffrn_reflns_limit_h_max 8
_diffrn_reflns_limit_h_min -8
_diffrn_reflns_limit_k_max 10
_diffrn_reflns_limit_k_min -10
_diffrn_reflns_limit_l_max 11
_diffrn_reflns_limit_l_min -13
_diffrn_reflns_number 4943
_diffrn_reflns_point_group_measured_fraction_full 0.993
_diffrn_reflns_point_group_measured_fraction_max 0.992
_diffrn_reflns_theta_full 25.242
_diffrn_reflns_theta_max 25.494
_diffrn_reflns_theta_min 2.914
_exptl_absorpt_coefficient_mu 0.094
_exptl_crystal_colour colorless
_exptl_crystal_density_diffrn 1.339
_exptl_crystal_description block
_exptl_crystal_F_000 272
_exptl_crystal_size_max 0.160
_exptl_crystal_size_mid 0.160
_exptl_crystal_size_min 0.120
_refine_diff_density_max 0.160
_refine_diff_density_min -0.146
_refine_diff_density_rms 0.031
_refine_ls_abs_structure_details
;
 Flack x determined using 1462 quotients [(I+)-(I-)]/[(I+)+(I-)]
 (Parsons, Flack and Wagner, Acta Crystallogr. B69 (2013) 249-259).
;
_refine_ls_extinction_coef 0.036(6)
_refine_ls_extinction_expression Fc^*^=kFc[1+0.001xFc^2^\l^3^/sin(2\q)]^-1/4^
_refine_ls_extinction_method 'SHELXL-2014/7 (Sheldrick 2014'
_refine_ls_goodness_of_fit_ref 1.063
_refine_ls_hydrogen_treatment constr
_refine_ls_matrix_type full
_refine_ls_number_parameters 174
_refine_ls_number_reflns 2357
_refine_ls_number_restraints 0
_refine_ls_restrained_S_all 1.063
_refine_ls_R_factor_all 0.0433
_refine_ls_R_factor_gt 0.0371
_refine_ls_shift/su_max 0.001
_refine_ls_shift/su_mean 0.000
_refine_ls_structure_factor_coef Fsqd
_refine_ls_weighting_details 'w=1/[\s^2^(Fo^2^)+(0.0498P)^2^+0.1379P] where P=(Fo^2^+2Fc^2^)/3'
_refine_ls_weighting_scheme calc
_refine_ls_wR_factor_gt 0.1000
_refine_ls_wR_factor_ref 0.1062
_reflns_Friedel_coverage 0.000
_reflns_Friedel_fraction_full .
_reflns_Friedel_fraction_max .
_reflns_number_gt 2003
_reflns_number_total 2357
_reflns_threshold_expression 'I > 2\s(I)'
_cod_data_source_file suppl_j_ncrs-2022-0011_suppl.cif
_cod_data_source_block 3992_0m
_cod_database_code 8105688
_shelx_space_group_comment
;
The symmetry employed for this shelxl refinement is uniquely defined
by the following loop, which should always be used as a source of
symmetry information in preference to the above space-group names.
They are only intended as comments.
;
_shelx_estimated_absorpt_t_min 0.989
_shelx_estimated_absorpt_t_max 0.992

loop_
_space_group_symop_operation_xyz
'x, y, z'
'-x, -y, -z'

loop_
_atom_site_label
_atom_site_type_symbol
_atom_site_fract_x
_atom_site_fract_y
_atom_site_fract_z
_atom_site_U_iso_or_equiv
_atom_site_adp_type
_atom_site_occupancy
_atom_site_site_symmetry_order
_atom_site_calc_flag
_atom_site_refinement_flags_posn
_atom_site_refinement_flags_adp
_atom_site_refinement_flags_occupancy
_atom_site_disorder_assembly
_atom_site_disorder_group
C1 C 0.25591(18) 0.49996(16) 0.42669(13) 0.0406(3) Uani 1 1 d . . . . .
C2 C 0.2102(2) 0.64990(18) 0.47322(15) 0.0505(4) Uani 1 1 d . . . . .
H2 H 0.1932 0.7405 0.4209 0.061 Uiso 1 1 calc R U . . .
C3 C 0.1905(2) 0.66205(19) 0.59861(15) 0.0537(4) Uani 1 1 d . . . . .
H3 H 0.1613 0.7628 0.6303 0.064 Uiso 1 1 calc R U . . .
C4 C 0.21277(19) 0.5279(2) 0.68005(14) 0.0496(4) Uani 1 1 d . . . . .
C5 C 0.26202(19) 0.38007(19) 0.63054(13) 0.0451(3) Uani 1 1 d . . . . .
H5 H 0.2803 0.2897 0.6828 0.054 Uiso 1 1 calc R U . . .
C6 C 0.28481(18) 0.36396(16) 0.50350(12) 0.0393(3) Uani 1 1 d . . . . .
C7 C 0.34343(19) 0.21508(16) 0.44652(12) 0.0407(3) Uani 1 1 d . . . . .
H7 H 0.3682 0.1232 0.4956 0.049 Uiso 1 1 calc R U . . .
C8 C 0.36317(18) 0.20602(16) 0.32403(12) 0.0389(3) Uani 1 1 d . . . . .
C9 C 0.32487(19) 0.34800(16) 0.24441(13) 0.0428(3) Uani 1 1 d . . . . .
C10 C 0.44890(19) 0.05567(16) 0.26349(12) 0.0396(3) Uani 1 1 d . . . . .
C11 C 0.1470(2) 0.0181(2) 0.18220(17) 0.0617(5) Uani 1 1 d . . . . .
H11A H 0.1375 0.1069 0.1211 0.074 Uiso 1 1 calc R U . . .
H11B H 0.0694 0.0450 0.2601 0.074 Uiso 1 1 calc R U . . .
C12 C 0.0876(3) -0.1380(2) 0.14008(16) 0.0636(5) Uani 1 1 d . . . . .
H12A H 0.0443 -0.2129 0.2099 0.076 Uiso 1 1 calc R U . . .
H12B H -0.0138 -0.1183 0.0916 0.076 Uiso 1 1 calc R U . . .
C13 C 0.2681(3) -0.2022(2) 0.06258(15) 0.0593(4) Uani 1 1 d . . . . .
H13A H 0.2867 -0.1495 -0.0198 0.071 Uiso 1 1 calc R U . . .
H13B H 0.2642 -0.3179 0.0565 0.071 Uiso 1 1 calc R U . . .
C14 C 0.4249(2) -0.16274(17) 0.13075(13) 0.0482(4) Uani 1 1 d . . . . .
H14A H 0.4505 -0.2514 0.1886 0.058 Uiso 1 1 calc R U . . .
H14B H 0.5420 -0.1393 0.0738 0.058 Uiso 1 1 calc R U . . .
C15 C 0.1845(3) 0.5447(3) 0.81726(16) 0.0681(5) Uani 1 1 d . . . . .
H15A H 0.0526 0.5299 0.8525 0.102 Uiso 1 1 calc R U . . .
H15B H 0.2196 0.6504 0.8327 0.102 Uiso 1 1 calc R U . . .
H15C H 0.2631 0.4644 0.8539 0.102 Uiso 1 1 calc R U . . .
N1 N 0.34679(16) -0.01884(14) 0.19575(11) 0.0456(3) Uani 1 1 d . . . . .
O1 O 0.27427(14) 0.49030(11) 0.30093(9) 0.0456(3) Uani 1 1 d . . . . .
O2 O 0.33608(18) 0.35333(13) 0.13411(9) 0.0594(3) Uani 1 1 d . . . . .
O3 O 0.60951(15) 0.00625(13) 0.27901(10) 0.0578(3) Uani 1 1 d . . . . .

loop_
_atom_site_aniso_label
_atom_site_aniso_U_11
_atom_site_aniso_U_22
_atom_site_aniso_U_33
_atom_site_aniso_U_23
_atom_site_aniso_U_13
_atom_site_aniso_U_12
C1 0.0347(7) 0.0405(7) 0.0477(8) -0.0108(6) -0.0061(5) -0.0034(5)
C2 0.0475(8) 0.0413(8) 0.0633(9) -0.0138(7) -0.0073(7) -0.0002(6)
C3 0.0430(8) 0.0497(9) 0.0704(10) -0.0287(8) -0.0060(7) 0.0005(6)
C4 0.0347(7) 0.0652(10) 0.0524(8) -0.0272(7) -0.0077(6) -0.0015(6)
C5 0.0400(7) 0.0536(8) 0.0440(8) -0.0139(6) -0.0101(6) 0.0010(6)
C6 0.0335(6) 0.0429(7) 0.0437(7) -0.0129(6) -0.0084(5) -0.0015(5)
C7 0.0426(7) 0.0387(7) 0.0428(7) -0.0073(6) -0.0121(6) 0.0012(5)
C8 0.0404(7) 0.0375(7) 0.0407(7) -0.0086(5) -0.0090(5) -0.0018(5)
C9 0.0448(7) 0.0390(7) 0.0450(8) -0.0077(6) -0.0066(6) -0.0022(6)
C10 0.0454(7) 0.0368(7) 0.0370(7) -0.0054(5) -0.0071(5) -0.0005(6)
C11 0.0529(9) 0.0645(10) 0.0741(11) -0.0279(9) -0.0214(8) 0.0052(7)
C12 0.0646(10) 0.0684(11) 0.0640(10) -0.0120(8) -0.0217(8) -0.0140(8)
C13 0.0859(12) 0.0481(9) 0.0480(9) -0.0137(7) -0.0167(8) -0.0097(8)
C14 0.0605(9) 0.0387(7) 0.0446(8) -0.0134(6) -0.0029(6) -0.0014(6)
C15 0.0614(10) 0.0887(13) 0.0588(10) -0.0397(9) -0.0109(8) 0.0038(9)
N1 0.0478(7) 0.0436(7) 0.0478(7) -0.0184(5) -0.0098(5) 0.0027(5)
O1 0.0558(6) 0.0360(5) 0.0449(6) -0.0060(4) -0.0073(4) 0.0003(4)
O2 0.0867(8) 0.0522(6) 0.0386(6) -0.0050(5) -0.0087(5) 0.0017(5)
O3 0.0549(6) 0.0523(6) 0.0719(7) -0.0220(5) -0.0236(5) 0.0122(5)

loop_
_atom_type_symbol
_atom_type_description
_atom_type_scat_dispersion_real
_atom_type_scat_dispersion_imag
_atom_type_scat_source
C C 0.0033 0.0016 'International Tables Vol C Tables 4.2.6.8 and 6.1.1.4'
H H 0.0000 0.0000 'International Tables Vol C Tables 4.2.6.8 and 6.1.1.4'
N N 0.0061 0.0033 'International Tables Vol C Tables 4.2.6.8 and 6.1.1.4'
O O 0.0106 0.0060 'International Tables Vol C Tables 4.2.6.8 and 6.1.1.4'

loop_
_geom_angle_atom_site_label_1
_geom_angle_atom_site_label_2
_geom_angle_atom_site_label_3
_geom_angle
_geom_angle_site_symmetry_1
_geom_angle_site_symmetry_3
O1 C1 C2 117.60(13) . .
O1 C1 C6 121.02(11) . .
C2 C1 C6 121.37(13) . .
C3 C2 C1 118.51(15) . .
C2 C3 C4 122.24(13) . .
C5 C4 C3 117.89(13) . .
C5 C4 C15 121.27(16) . .
C3 C4 C15 120.84(14) . .
C4 C5 C6 121.25(14) . .
C1 C6 C5 118.70(12) . .
C1 C6 C7 117.62(12) . .
C5 C6 C7 123.65(13) . .
C8 C7 C6 121.31(13) . .
C7 C8 C9 120.72(12) . .
C7 C8 C10 120.82(12) . .
C9 C8 C10 118.02(11) . .
O2 C9 O1 116.84(12) . .
O2 C9 C8 126.34(13) . .
O1 C9 C8 116.81(12) . .
O3 C10 N1 122.55(12) . .
O3 C10 C8 118.90(12) . .
N1 C10 C8 118.56(11) . .
N1 C11 C12 102.74(13) . .
C13 C12 C11 103.45(14) . .
C12 C13 C14 104.11(12) . .
N1 C14 C13 103.57(12) . .
C10 N1 C11 127.18(12) . .
C10 N1 C14 121.22(12) . .
C11 N1 C14 111.45(11) . .
C9 O1 C1 122.44(11) . .

loop_
_geom_bond_atom_site_label_1
_geom_bond_atom_site_label_2
_geom_bond_distance
_geom_bond_site_symmetry_2
C1 O1 1.3782(16) .
C1 C2 1.3825(19) .
C1 C6 1.390(2) .
C2 C3 1.376(2) .
C3 C4 1.399(2) .
C4 C5 1.383(2) .
C4 C15 1.507(2) .
C5 C6 1.3975(19) .
C6 C7 1.4369(18) .
C7 C8 1.3408(18) .
C8 C9 1.461(2) .
C8 C10 1.5086(17) .
C9 O2 1.2028(17) .
C9 O1 1.3779(16) .
C10 O3 1.2289(16) .
C10 N1 1.3308(18) .
C11 N1 1.4677(19) .
C11 C12 1.512(2) .
C12 C13 1.507(3) .
C13 C14 1.510(2) .
C14 N1 1.4718(17) .
